data_7033469
loop_
_publ_author_name
'Fernandes, Tiago A.'
'Sola\<rov\'a, Hana'
'C\'isa\<rov\'a, Ivana'
'Uhl\'ik, Filip'
'\<St\'icha, Martin'
'\<St\<epni\<cka, Petr'

_publ_section_title
;
 Synthesis of phosphinoferrocene amides and thioamides from carbamoyl
 chlorides and the structural chemistry of Group 11 metal complexes with
 these mixed-donor ligands.
;
_journal_issue 7
_journal_name_full 'Dalton transactions (Cambridge, England : 2003)'
_journal_page_first 3092
_journal_page_last 3108
_journal_paper_doi 10.1039/c4dt03279a
_journal_volume 44
_journal_year 2015
_chemical_formula_moiety 'C24 H22 Fe N O P S'
_chemical_formula_sum 'C24 H22 Fe N O P S'
_chemical_formula_weight 459.31
_chemical_name_systematic
; 
 ? 
;
_space_group_IT_number 7
_symmetry_cell_setting monoclinic
_symmetry_space_group_name_Hall 'P -2yc'
_symmetry_space_group_name_H-M 'P 1 c 1'
_atom_sites_solution_hydrogens mixed
_atom_sites_solution_primary direct
_atom_sites_solution_secondary difmap
_audit_creation_method SHELXL-97
_audit_update_record
;
2014-10-16 deposited with the CCDC.
2014-12-23 downloaded from the CCDC.
;
_cell_angle_alpha 90.00
_cell_angle_beta 108.311(3)
_cell_angle_gamma 90.00
_cell_formula_units_Z 4
_cell_length_a 11.8032(11)
_cell_length_b 19.3256(19)
_cell_length_c 9.6446(8)
_cell_measurement_reflns_used 2792
_cell_measurement_temperature 150(2)
_cell_measurement_theta_max 25.09
_cell_measurement_theta_min 2.46
_cell_volume 2088.6(3)
_computing_cell_refinement 'SAINT V8.27B (Bruker AXS Inc., 2012)'
_computing_data_collection 'Bruker Instrument Service v2012.12.0.0'
_computing_data_reduction 'SAINT V8.27B (Bruker AXS Inc., 2012)'
_computing_molecular_graphics 'PLATON (Spek, 2003)'
_computing_publication_material 'PLATON (Spek, 2003)'
_computing_structure_refinement 'SHELXL-97 (Sheldrick, 2008)'
_computing_structure_solution 'SHELXS-97 (Sheldrick, 2008)'
_diffrn_ambient_temperature 150(2)
_diffrn_measured_fraction_theta_full 0.999
_diffrn_measured_fraction_theta_max 0.999
_diffrn_measurement_device_type 'Bruker APEX-II CCD'
_diffrn_measurement_method '\f and \w scans'
_diffrn_radiation_monochromator graphite
_diffrn_radiation_source 'fine-focus sealed tube'
_diffrn_radiation_type MoK\a
_diffrn_radiation_wavelength 0.71073
_diffrn_reflns_av_R_equivalents 0.0460
_diffrn_reflns_av_sigmaI/netI 0.0852
_diffrn_reflns_limit_h_max 14
_diffrn_reflns_limit_h_min -14
_diffrn_reflns_limit_k_max 23
_diffrn_reflns_limit_k_min -15
_diffrn_reflns_limit_l_max 11
_diffrn_reflns_limit_l_min -11
_diffrn_reflns_number 13742
_diffrn_reflns_theta_full 26.00
_diffrn_reflns_theta_max 26.00
_diffrn_reflns_theta_min 1.05
_exptl_absorpt_coefficient_mu 0.914
_exptl_absorpt_correction_T_max 0.947
_exptl_absorpt_correction_T_min 0.706
_exptl_absorpt_correction_type multi-scan
_exptl_absorpt_process_details 'SADABS V2012/1 (Bruker AXS Inc.)'
_exptl_crystal_colour orange
_exptl_crystal_density_diffrn 1.461
_exptl_crystal_density_method 'not measured'
_exptl_crystal_description plate
_exptl_crystal_F_000 952
_exptl_crystal_size_max 0.41
_exptl_crystal_size_mid 0.18
_exptl_crystal_size_min 0.06
_refine_diff_density_max 0.750
_refine_diff_density_min -0.375
_refine_diff_density_rms 0.084
_refine_ls_abs_structure_details 'Flack H D (1983), Acta Cryst. A39, 876-881'
_refine_ls_abs_structure_Flack 0.00(5)
_refine_ls_extinction_method none
_refine_ls_goodness_of_fit_ref 0.994
_refine_ls_hydrogen_treatment constr
_refine_ls_matrix_type full
_refine_ls_number_parameters 526
_refine_ls_number_reflns 7435
_refine_ls_number_restraints 56
_refine_ls_restrained_S_all 1.001
_refine_ls_R_factor_all 0.0776
_refine_ls_R_factor_gt 0.0487
_refine_ls_shift/su_max 0.001
_refine_ls_shift/su_mean 0.000
_refine_ls_structure_factor_coef Fsqd
_refine_ls_weighting_details 'calc w=1/[\s^2^(Fo^2^)+(0.0490P)^2^+0.0000P] where P=(Fo^2^+2Fc^2^)/3'
_refine_ls_weighting_scheme calc
_refine_ls_wR_factor_gt 0.0969
_refine_ls_wR_factor_ref 0.1089
_reflns_number_gt 5600
_reflns_number_total 7435
_reflns_threshold_expression >2sigma(I)
_cod_data_source_file c4dt03279a2.cif
_cod_data_source_block tf31
_cod_depositor_comments 'Adding full bibliography for 7033464--7033475.cif.'
_cod_original_sg_symbol_H-M 'P c'
_cod_database_code 7033469

loop_
_symmetry_equiv_pos_as_xyz
'x, y, z'
'x, -y, z+1/2'

loop_
_atom_site_label
_atom_site_type_symbol
_atom_site_fract_x
_atom_site_fract_y
_atom_site_fract_z
_atom_site_U_iso_or_equiv
_atom_site_adp_type
_atom_site_occupancy
_atom_site_symmetry_multiplicity
_atom_site_calc_flag
_atom_site_refinement_flags
Fe1 Fe 0.95808(7) 0.61242(5) 0.78395(8) 0.0173(3) Uani 1 1 d .
S1 S 0.75765(18) 0.77490(10) 0.5796(2) 0.0256(5) Uani 1 1 d .
P1 P 0.68766(17) 0.68465(10) 0.59263(18) 0.0183(5) Uani 1 1 d .
O1 O 1.2131(4) 0.5233(2) 1.0376(4) 0.0307(10) Uani 1 1 d .
N1 N 1.2031(5) 0.4737(3) 0.8235(5) 0.0285(13) Uani 1 1 d .
H1N H 1.1989 0.4758 0.7193 0.034 Uiso 1 1 d R
C101 C 1.1334(6) 0.5892(4) 0.8222(7) 0.0214(16) Uani 1 1 d .
C102 C 1.1198(6) 0.6522(4) 0.8914(7) 0.0260(18) Uani 1 1 d .
H102 H 1.1485 0.6614 0.9932 0.031 Uiso 1 1 calc R
C103 C 1.0560(6) 0.6987(4) 0.7816(7) 0.0294(18) Uani 1 1 d U
H103 H 1.0358 0.7451 0.7968 0.035 Uiso 1 1 calc R
C104 C 1.0278(7) 0.6650(4) 0.6465(7) 0.0254(17) Uani 1 1 d U
H104 H 0.9839 0.6841 0.5545 0.030 Uiso 1 1 calc R
C105 C 1.0753(7) 0.5986(4) 0.6710(8) 0.0252(18) Uani 1 1 d .
H105 H 1.0697 0.5648 0.5975 0.030 Uiso 1 1 calc R
C106 C 0.7771(7) 0.6242(4) 0.7207(7) 0.0184(17) Uani 1 1 d .
C107 C 0.8083(7) 0.5550(4) 0.6982(8) 0.025(2) Uani 1 1 d .
H107 H 0.7871 0.5319 0.6067 0.030 Uiso 1 1 calc R
C108 C 0.8762(6) 0.5260(4) 0.8341(8) 0.0254(18) Uani 1 1 d U
H108 H 0.9065 0.4801 0.8491 0.030 Uiso 1 1 calc R
C109 C 0.8906(7) 0.5763(4) 0.9419(8) 0.0270(19) Uani 1 1 d .
H109 H 0.9327 0.5706 1.0428 0.032 Uiso 1 1 calc R
C110 C 0.8304(7) 0.6388(4) 0.8735(7) 0.0259(19) Uani 1 1 d .
H110 H 0.8269 0.6814 0.9210 0.031 Uiso 1 1 calc R
C111 C 1.1873(5) 0.5259(3) 0.9047(5) 0.0200(12) Uani 1 1 d .
C112 C 0.5537(7) 0.6906(4) 0.6483(7) 0.0191(18) Uani 1 1 d .
C113 C 0.4815(7) 0.7492(4) 0.6041(7) 0.0298(18) Uani 1 1 d .
H113 H 0.5020 0.7840 0.5463 0.036 Uiso 1 1 calc R
C114 C 0.3799(7) 0.7558(4) 0.6458(8) 0.033(2) Uani 1 1 d .
H114 H 0.3310 0.7956 0.6165 0.040 Uiso 1 1 calc R
C115 C 0.3480(7) 0.7059(4) 0.7290(8) 0.027(2) Uani 1 1 d .
H115 H 0.2777 0.7110 0.7561 0.033 Uiso 1 1 calc R
C116 C 0.4196(7) 0.6484(4) 0.7722(7) 0.0295(18) Uani 1 1 d .
H116 H 0.3991 0.6140 0.8305 0.035 Uiso 1 1 calc R
C117 C 0.5221(6) 0.6404(4) 0.7309(7) 0.0223(16) Uani 1 1 d .
H117 H 0.5703 0.6003 0.7598 0.027 Uiso 1 1 calc R
C118 C 0.6433(7) 0.6383(4) 0.4197(7) 0.0209(18) Uani 1 1 d .
C119 C 0.7029(8) 0.6509(4) 0.3192(7) 0.0264(19) Uani 1 1 d .
H119 H 0.7677 0.6826 0.3424 0.032 Uiso 1 1 calc R
C120 C 0.6686(10) 0.6177(4) 0.1858(9) 0.037(2) Uani 1 1 d .
H120 H 0.7108 0.6260 0.1182 0.045 Uiso 1 1 calc R
C121 C 0.5739(9) 0.5729(5) 0.1505(8) 0.039(2) Uani 1 1 d .
H121 H 0.5498 0.5512 0.0574 0.047 Uiso 1 1 calc R
C122 C 0.5126(8) 0.5587(4) 0.2485(8) 0.033(2) Uani 1 1 d .
H122 H 0.4459 0.5283 0.2236 0.040 Uiso 1 1 calc R
C123 C 0.5527(8) 0.5907(4) 0.3861(8) 0.028(2) Uani 1 1 d .
H123 H 0.5160 0.5791 0.4577 0.033 Uiso 1 1 calc R
C124 C 1.2444(7) 0.4065(4) 0.8883(7) 0.0333(19) Uani 1 1 d .
H12A H 1.3018 0.4131 0.9858 0.050 Uiso 1 1 calc R
H12B H 1.2828 0.3816 0.8266 0.050 Uiso 1 1 calc R
H12C H 1.1762 0.3796 0.8959 0.050 Uiso 1 1 calc R
Fe2 Fe 0.76492(7) 0.89240(5) 0.02993(8) 0.0185(3) Uani 1 1 d .
S2 S 0.96887(18) 0.72506(10) 0.22012(19) 0.0235(4) Uani 1 1 d .
P2 P 1.03698(17) 0.81676(10) 0.21068(17) 0.0166(4) Uani 1 1 d .
O2 O 0.5505(4) 1.0282(2) 0.1316(4) 0.0317(10) Uani 1 1 d .
N2 N 0.5171(4) 1.0223(3) -0.1081(5) 0.0217(11) Uani 1 1 d .
H2N H 0.5363 1.0119 -0.1959 0.026 Uiso 1 1 d R
C201 C 0.6014(6) 0.9229(4) 0.0372(7) 0.0213(16) Uani 1 1 d .
C202 C 0.5890(6) 0.8732(4) -0.0749(7) 0.0233(17) Uani 1 1 d .
H202 H 0.5489 0.8800 -0.1760 0.028 Uiso 1 1 calc R
C203 C 0.6478(6) 0.8105(4) -0.0090(7) 0.0247(16) Uani 1 1 d U
H203 H 0.6550 0.7689 -0.0579 0.030 Uiso 1 1 calc R
C204 C 0.6929(6) 0.8232(4) 0.1438(7) 0.0227(17) Uani 1 1 d U
H204 H 0.7350 0.7908 0.2155 0.027 Uiso 1 1 calc R
C205 C 0.6645(7) 0.8928(4) 0.1717(8) 0.0206(17) Uani 1 1 d .
H205 H 0.6847 0.9146 0.2645 0.025 Uiso 1 1 calc R
C206 C 0.9430(7) 0.8766(4) 0.0839(7) 0.0164(17) Uani 1 1 d U
C207 C 0.9204(7) 0.9475(4) 0.1144(7) 0.0201(18) Uani 1 1 d .
H207 H 0.9488 0.9699 0.2066 0.024 Uiso 1 1 calc R
C208 C 0.8495(7) 0.9774(4) -0.0155(8) 0.030(2) Uani 1 1 d U
H208 H 0.8198 1.0235 -0.0266 0.036 Uiso 1 1 calc R
C209 C 0.8289(8) 0.9264(4) -0.1307(8) 0.0297(19) Uani 1 1 d U
H209 H 0.7837 0.9329 -0.2304 0.036 Uiso 1 1 calc R
C210 C 0.8874(7) 0.8659(4) -0.0687(7) 0.0192(17) Uani 1 1 d U
H210 H 0.8898 0.8242 -0.1199 0.023 Uiso 1 1 calc R
C211 C 0.5548(5) 0.9957(3) 0.0233(6) 0.0201(14) Uani 1 1 d .
C212 C 1.1711(7) 0.8096(4) 0.1581(7) 0.0176(17) Uani 1 1 d .
C213 C 1.2585(7) 0.7645(4) 0.2345(7) 0.0244(17) Uani 1 1 d .
H213 H 1.2494 0.7410 0.3168 0.029 Uiso 1 1 calc R
C214 C 1.3604(6) 0.7526(4) 0.1940(8) 0.0264(18) Uani 1 1 d .
H214 H 1.4203 0.7216 0.2486 0.032 Uiso 1 1 calc R
C215 C 1.3728(8) 0.7857(4) 0.0755(8) 0.031(2) Uani 1 1 d .
H215 H 1.4402 0.7762 0.0448 0.037 Uiso 1 1 calc R
C216 C 1.2898(7) 0.8325(4) -0.0001(8) 0.034(2) Uani 1 1 d .
H216 H 1.3011 0.8564 -0.0808 0.040 Uiso 1 1 calc R
C217 C 1.1887(7) 0.8453(4) 0.0407(7) 0.0246(17) Uani 1 1 d .
H217 H 1.1315 0.8783 -0.0115 0.030 Uiso 1 1 calc R
C218 C 1.0820(7) 0.8617(4) 0.3851(7) 0.0168(17) Uani 1 1 d .
C219 C 1.0234(8) 0.8473(4) 0.4873(7) 0.027(2) Uani 1 1 d .
H219 H 0.9615 0.8138 0.4666 0.032 Uiso 1 1 calc R
C220 C 1.0569(10) 0.8829(4) 0.6204(9) 0.037(3) Uani 1 1 d .
H220 H 1.0172 0.8741 0.6904 0.044 Uiso 1 1 calc R
C221 C 1.1470(9) 0.9303(4) 0.6490(8) 0.037(2) Uani 1 1 d .
H221 H 1.1707 0.9536 0.7404 0.045 Uiso 1 1 calc R
C222 C 1.2047(8) 0.9451(4) 0.5480(9) 0.037(2) Uani 1 1 d .
H222 H 1.2653 0.9795 0.5691 0.044 Uiso 1 1 calc R
C223 C 1.1748(8) 0.9105(4) 0.4180(8) 0.028(2) Uani 1 1 d .
H223 H 1.2166 0.9194 0.3502 0.033 Uiso 1 1 calc R
C224 C 0.4733(7) 1.0930(4) -0.1326(7) 0.0299(18) Uani 1 1 d .
H22A H 0.4295 1.1042 -0.0644 0.045 Uiso 1 1 calc R
H22B H 0.4200 1.0977 -0.2331 0.045 Uiso 1 1 calc R
H22C H 0.5409 1.1248 -0.1168 0.045 Uiso 1 1 calc R

loop_
_atom_site_aniso_label
_atom_site_aniso_U_11
_atom_site_aniso_U_22
_atom_site_aniso_U_33
_atom_site_aniso_U_23
_atom_site_aniso_U_13
_atom_site_aniso_U_12
Fe1 0.0173(6) 0.0125(6) 0.0233(5) 0.0006(4) 0.0082(5) -0.0007(5)
S1 0.0277(12) 0.0168(11) 0.0361(10) 0.0031(8) 0.0155(9) -0.0015(10)
P1 0.0217(12) 0.0124(11) 0.0238(9) 0.0016(8) 0.0113(8) -0.0002(9)
O1 0.041(2) 0.027(3) 0.025(2) 0.0031(19) 0.0118(18) 0.001(2)
N1 0.044(3) 0.024(3) 0.021(3) 0.003(2) 0.015(2) 0.007(3)
C101 0.013(3) 0.028(4) 0.025(3) 0.006(3) 0.008(3) 0.002(3)
C102 0.013(3) 0.038(5) 0.028(3) -0.012(3) 0.008(3) -0.013(3)
C103 0.028(3) 0.022(3) 0.042(3) 0.000(2) 0.015(2) -0.003(2)
C104 0.023(3) 0.024(3) 0.030(3) 0.010(2) 0.009(2) -0.002(2)
C105 0.029(4) 0.022(4) 0.030(4) 0.002(3) 0.017(3) -0.001(3)
C106 0.012(3) 0.015(4) 0.029(4) 0.004(3) 0.008(3) 0.000(3)
C107 0.023(5) 0.020(5) 0.031(4) -0.001(4) 0.007(4) -0.002(4)
C108 0.022(3) 0.019(3) 0.035(3) 0.012(2) 0.009(2) -0.004(2)
C109 0.016(3) 0.045(5) 0.022(3) 0.017(3) 0.008(3) 0.003(3)
C110 0.020(4) 0.033(5) 0.029(4) 0.007(3) 0.015(3) 0.005(3)
C111 0.020(3) 0.021(3) 0.022(3) -0.006(3) 0.010(2) -0.003(3)
C112 0.011(4) 0.026(5) 0.021(4) -0.002(3) 0.005(3) 0.003(4)
C113 0.037(4) 0.022(4) 0.037(4) 0.008(3) 0.021(3) 0.010(3)
C114 0.031(4) 0.024(4) 0.045(4) -0.006(3) 0.012(3) 0.008(4)
C115 0.020(5) 0.030(5) 0.034(4) -0.005(4) 0.013(4) -0.006(4)
C116 0.027(4) 0.029(4) 0.039(4) 0.010(3) 0.019(3) 0.000(3)
C117 0.020(4) 0.015(4) 0.034(4) 0.003(3) 0.012(3) 0.001(3)
C118 0.023(5) 0.012(4) 0.025(4) -0.004(3) 0.004(3) 0.001(4)
C119 0.039(5) 0.015(4) 0.033(4) 0.002(4) 0.022(4) 0.003(4)
C120 0.059(7) 0.024(5) 0.033(5) 0.002(4) 0.021(5) 0.007(5)
C121 0.057(7) 0.034(6) 0.024(4) -0.004(4) 0.009(4) 0.012(5)
C122 0.039(5) 0.022(5) 0.034(4) -0.005(4) 0.005(4) 0.009(4)
C123 0.025(5) 0.035(5) 0.023(4) 0.005(4) 0.007(3) 0.016(4)
C124 0.048(5) 0.011(4) 0.047(4) 0.006(3) 0.024(4) 0.012(3)
Fe2 0.0183(6) 0.0165(6) 0.0229(5) 0.0054(5) 0.0095(5) 0.0012(5)
S2 0.0262(12) 0.0138(10) 0.0315(10) 0.0012(8) 0.0104(8) -0.0026(10)
P2 0.0175(11) 0.0146(11) 0.0184(9) 0.0010(8) 0.0068(8) 0.0013(9)
O2 0.058(3) 0.019(2) 0.025(2) -0.0041(18) 0.023(2) 0.007(2)
N2 0.033(3) 0.012(3) 0.023(3) -0.002(2) 0.014(2) 0.009(2)
C201 0.017(3) 0.019(4) 0.033(4) 0.004(3) 0.014(3) 0.002(3)
C202 0.017(3) 0.029(4) 0.022(3) 0.002(3) 0.004(3) 0.004(3)
C203 0.025(3) 0.019(3) 0.031(3) -0.002(2) 0.011(2) -0.004(2)
C204 0.019(3) 0.019(3) 0.032(3) 0.012(2) 0.011(2) 0.005(2)
C205 0.023(4) 0.024(4) 0.020(3) 0.005(3) 0.014(3) -0.001(3)
C206 0.016(3) 0.015(3) 0.020(3) 0.001(2) 0.008(2) -0.002(2)
C207 0.012(4) 0.018(4) 0.028(4) 0.002(3) 0.003(3) -0.003(3)
C208 0.026(3) 0.024(3) 0.041(3) 0.006(2) 0.010(2) -0.002(2)
C209 0.028(3) 0.034(3) 0.028(3) 0.008(2) 0.010(2) -0.001(3)
C210 0.019(3) 0.024(3) 0.016(2) 0.001(2) 0.008(2) -0.003(2)
C211 0.019(3) 0.023(4) 0.020(3) 0.004(3) 0.008(2) -0.003(3)
C212 0.021(5) 0.012(4) 0.019(4) -0.007(3) 0.003(3) -0.006(4)
C213 0.026(4) 0.014(4) 0.033(4) 0.000(3) 0.010(3) -0.007(3)
C214 0.017(4) 0.019(4) 0.040(4) 0.003(3) 0.004(3) 0.002(3)
C215 0.023(5) 0.034(5) 0.036(4) -0.015(4) 0.010(4) 0.000(4)
C216 0.026(4) 0.048(5) 0.031(4) 0.000(3) 0.014(3) -0.013(4)
C217 0.019(3) 0.028(4) 0.026(3) 0.005(3) 0.005(3) -0.001(3)
C218 0.021(5) 0.015(4) 0.016(3) 0.006(3) 0.009(3) 0.008(4)
C219 0.034(5) 0.020(5) 0.026(4) 0.010(4) 0.007(4) 0.005(4)
C220 0.055(7) 0.035(6) 0.026(5) 0.008(4) 0.022(5) 0.011(5)
C221 0.056(7) 0.024(5) 0.023(4) -0.008(4) 0.000(4) 0.014(5)
C222 0.033(5) 0.026(5) 0.044(5) -0.009(4) 0.003(4) -0.010(4)
C223 0.034(5) 0.015(4) 0.038(4) -0.007(4) 0.017(4) -0.008(4)
C224 0.034(4) 0.026(4) 0.033(4) 0.008(3) 0.015(3) 0.011(3)

loop_
_atom_type_symbol
_atom_type_description
_atom_type_scat_dispersion_real
_atom_type_scat_dispersion_imag
_atom_type_scat_source
C C 0.0033 0.0016 'International Tables Vol C Tables 4.2.6.8 and 6.1.1.4'
H H 0.0000 0.0000 'International Tables Vol C Tables 4.2.6.8 and 6.1.1.4'
N N 0.0061 0.0033 'International Tables Vol C Tables 4.2.6.8 and 6.1.1.4'
O O 0.0106 0.0060 'International Tables Vol C Tables 4.2.6.8 and 6.1.1.4'
P P 0.1023 0.0942 'International Tables Vol C Tables 4.2.6.8 and 6.1.1.4'
S S 0.1246 0.1234 'International Tables Vol C Tables 4.2.6.8 and 6.1.1.4'
Fe Fe 0.3463 0.8444 'International Tables Vol C Tables 4.2.6.8 and 6.1.1.4'

loop_
_geom_angle_atom_site_label_1
_geom_angle_atom_site_label_2
_geom_angle_atom_site_label_3
_geom_angle
C102 Fe1 C110 113.4(3)
C102 Fe1 C105 68.3(3)
C110 Fe1 C105 170.7(3)
C102 Fe1 C107 168.6(3)
C110 Fe1 C107 69.0(3)
C105 Fe1 C107 111.3(3)
C102 Fe1 C103 40.8(3)
C110 Fe1 C103 107.5(3)
C105 Fe1 C103 67.4(3)
C107 Fe1 C103 150.3(3)
C102 Fe1 C101 41.1(3)
C110 Fe1 C101 146.0(3)
C105 Fe1 C101 40.8(3)
C107 Fe1 C101 131.2(3)
C103 Fe1 C101 68.5(3)
C102 Fe1 C104 68.5(3)
C110 Fe1 C104 131.2(3)
C105 Fe1 C104 40.0(3)
C107 Fe1 C104 119.0(3)
C103 Fe1 C104 40.2(3)
C101 Fe1 C104 68.5(3)
C102 Fe1 C106 147.5(3)
C110 Fe1 C106 41.4(3)
C105 Fe1 C106 132.8(3)
C107 Fe1 C106 40.9(3)
C103 Fe1 C106 116.8(3)
C101 Fe1 C106 171.1(3)
C104 Fe1 C106 110.4(3)
C102 Fe1 C109 105.9(3)
C110 Fe1 C109 41.7(3)
C105 Fe1 C109 147.5(3)
C107 Fe1 C109 68.0(3)
C103 Fe1 C109 130.0(3)
C101 Fe1 C109 113.6(3)
C104 Fe1 C109 169.6(3)
C106 Fe1 C109 69.2(3)
C102 Fe1 C108 128.8(3)
C110 Fe1 C108 68.7(3)
C105 Fe1 C108 117.9(3)
C107 Fe1 C108 40.6(3)
C103 Fe1 C108 167.7(3)
C101 Fe1 C108 107.7(3)
C104 Fe1 C108 150.6(3)
C106 Fe1 C108 68.7(3)
C109 Fe1 C108 39.6(3)
C106 P1 C118 104.4(3)
C106 P1 C112 102.5(3)
C118 P1 C112 105.9(4)
C106 P1 S1 117.3(3)
C118 P1 S1 112.8(3)
C112 P1 S1 112.7(3)
C111 N1 C124 121.0(5)
C111 N1 H1N 126.6
C124 N1 H1N 112.0
C105 C101 C102 106.5(6)
C105 C101 C111 130.1(7)
C102 C101 C111 123.1(6)
C105 C101 Fe1 69.4(4)
C102 C101 Fe1 68.7(4)
C111 C101 Fe1 121.2(4)
C103 C102 C101 107.8(6)
C103 C102 Fe1 70.3(4)
C101 C102 Fe1 70.2(4)
C103 C102 H102 126.1
C101 C102 H102 126.1
Fe1 C102 H102 125.1
C104 C103 C102 108.4(7)
C104 C103 Fe1 70.0(4)
C102 C103 Fe1 68.9(4)
C104 C103 H103 125.8
C102 C103 H103 125.8
Fe1 C103 H103 126.9
C105 C104 C103 107.9(6)
C105 C104 Fe1 69.7(4)
C103 C104 Fe1 69.8(4)
C105 C104 H104 126.1
C103 C104 H104 126.1
Fe1 C104 H104 126.0
C104 C105 C101 109.4(7)
C104 C105 Fe1 70.3(4)
C101 C105 Fe1 69.8(4)
C104 C105 H105 125.3
C101 C105 H105 125.3
Fe1 C105 H105 126.2
C107 C106 C110 106.9(6)
C107 C106 P1 129.4(5)
C110 C106 P1 123.7(6)
C107 C106 Fe1 69.1(5)
C110 C106 Fe1 68.6(4)
P1 C106 Fe1 128.0(4)
C108 C107 C106 109.2(7)
C108 C107 Fe1 70.9(4)
C106 C107 Fe1 70.0(4)
C108 C107 H107 125.4
C106 C107 H107 125.4
Fe1 C107 H107 125.3
C109 C108 C107 108.3(7)
C109 C108 Fe1 69.7(5)
C107 C108 Fe1 68.5(4)
C109 C108 H108 125.9
C107 C108 H108 125.9
Fe1 C108 H108 127.5
C108 C109 C110 108.3(7)
C108 C109 Fe1 70.7(4)
C110 C109 Fe1 68.2(4)
C108 C109 H109 125.8
C110 C109 H109 125.8
Fe1 C109 H109 126.9
C106 C110 C109 107.3(7)
C106 C110 Fe1 70.0(4)
C109 C110 Fe1 70.1(4)
C106 C110 H110 126.4
C109 C110 H110 126.4
Fe1 C110 H110 125.1
O1 C111 N1 123.6(6)
O1 C111 C101 121.2(6)
N1 C111 C101 115.2(5)
C117 C112 C113 119.8(7)
C117 C112 P1 122.8(6)
C113 C112 P1 117.4(6)
C114 C113 C112 119.0(7)
C114 C113 H113 120.5
C112 C113 H113 120.5
C115 C114 C113 121.6(8)
C115 C114 H114 119.2
C113 C114 H114 119.2
C116 C115 C114 119.1(8)
C116 C115 H115 120.5
C114 C115 H115 120.5
C115 C116 C117 120.4(7)
C115 C116 H116 119.8
C117 C116 H116 119.8
C112 C117 C116 120.2(7)
C112 C117 H117 119.9
C116 C117 H117 119.9
C123 C118 C119 118.9(7)
C123 C118 P1 121.8(6)
C119 C118 P1 119.4(6)
C120 C119 C118 120.3(8)
C120 C119 H119 119.8
C118 C119 H119 119.8
C121 C120 C119 120.2(9)
C121 C120 H120 119.9
C119 C120 H120 119.9
C120 C121 C122 121.1(8)
C120 C121 H121 119.5
C122 C121 H121 119.5
C121 C122 C123 117.6(9)
C121 C122 H122 121.2
C123 C122 H122 121.2
C118 C123 C122 121.7(8)
C118 C123 H123 119.1
C122 C123 H123 119.1
N1 C124 H12A 109.5
N1 C124 H12B 109.5
H12A C124 H12B 109.5
N1 C124 H12C 109.5
H12A C124 H12C 109.5
H12B C124 H12C 109.5
C206 Fe2 C210 41.2(3)
C206 Fe2 C209 68.9(3)
C210 Fe2 C209 40.1(3)
C206 Fe2 C202 156.1(3)
C210 Fe2 C202 119.1(3)
C209 Fe2 C202 104.2(3)
C206 Fe2 C201 162.2(3)
C210 Fe2 C201 155.5(3)
C209 Fe2 C201 121.0(3)
C202 Fe2 C201 40.7(3)
C206 Fe2 C208 68.8(3)
C210 Fe2 C208 68.5(3)
C209 Fe2 C208 41.6(3)
C202 Fe2 C208 122.1(3)
C201 Fe2 C208 107.9(3)
C206 Fe2 C207 41.5(3)
C210 Fe2 C207 68.8(3)
C209 Fe2 C207 68.7(3)
C202 Fe2 C207 159.2(3)
C201 Fe2 C207 125.0(3)
C208 Fe2 C207 39.8(3)
C206 Fe2 C203 121.0(3)
C210 Fe2 C203 104.9(3)
C209 Fe2 C203 119.9(3)
C202 Fe2 C203 41.2(3)
C201 Fe2 C203 68.9(3)
C208 Fe2 C203 157.9(3)
C207 Fe2 C203 159.4(3)
C206 Fe2 C205 126.4(3)
C210 Fe2 C205 161.7(3)
C209 Fe2 C205 158.1(3)
C202 Fe2 C205 67.9(3)
C201 Fe2 C205 39.9(3)
C208 Fe2 C205 124.0(3)
C207 Fe2 C205 111.2(3)
C203 Fe2 C205 68.4(3)
C206 Fe2 C204 109.4(3)
C210 Fe2 C204 123.7(3)
C209 Fe2 C204 157.4(3)
C202 Fe2 C204 67.8(3)
C201 Fe2 C204 67.6(3)
C208 Fe2 C204 160.5(3)
C207 Fe2 C204 126.0(3)
C203 Fe2 C204 40.2(3)
C205 Fe2 C204 40.4(3)
C206 P2 C212 105.5(3)
C206 P2 C218 105.1(3)
C212 P2 C218 105.6(3)
C206 P2 S2 116.1(3)
C212 P2 S2 110.5(3)
C218 P2 S2 113.2(2)
C211 N2 C224 121.5(5)
C211 N2 H2N 131.7
C224 N2 H2N 102.9
C205 C201 C202 108.7(6)
C205 C201 C211 123.0(6)
C202 C201 C211 128.3(6)
C205 C201 Fe2 71.3(4)
C202 C201 Fe2 69.5(4)
C211 C201 Fe2 126.2(4)
C201 C202 C203 108.2(6)
C201 C202 Fe2 69.7(4)
C203 C202 Fe2 70.1(4)
C201 C202 H202 125.9
C203 C202 H202 125.9
Fe2 C202 H202 125.8
C204 C203 C202 106.6(6)
C204 C203 Fe2 70.6(4)
C202 C203 Fe2 68.7(4)
C204 C203 H203 126.7
C202 C203 H203 126.7
Fe2 C203 H203 125.6
C203 C204 C205 108.8(6)
C203 C204 Fe2 69.2(4)
C205 C204 Fe2 69.7(4)
C203 C204 H204 125.6
C205 C204 H204 125.6
Fe2 C204 H204 127.1
C201 C205 C204 107.7(6)
C201 C205 Fe2 68.8(4)
C204 C205 Fe2 69.9(4)
C201 C205 H205 126.2
C204 C205 H205 126.2
Fe2 C205 H205 126.6
C210 C206 C207 107.1(6)
C210 C206 P2 126.6(6)
C207 C206 P2 126.0(5)
C210 C206 Fe2 69.7(4)
C207 C206 Fe2 70.5(4)
P2 C206 Fe2 130.1(4)
C208 C207 C206 107.9(6)
C208 C207 Fe2 69.5(4)
C206 C207 Fe2 68.1(4)
C208 C207 H207 126.1
C206 C207 H207 126.1
Fe2 C207 H207 128.0
C207 C208 C209 108.4(8)
C207 C208 Fe2 70.7(5)
C209 C208 Fe2 68.9(5)
C207 C208 H208 125.8
C209 C208 H208 125.8
Fe2 C208 H208 126.2
C210 C209 C208 107.5(7)
C210 C209 Fe2 69.8(4)
C208 C209 Fe2 69.4(4)
C210 C209 H209 126.2
C208 C209 H209 126.2
Fe2 C209 H209 126.1
C209 C210 C206 109.1(7)
C209 C210 Fe2 70.1(5)
C206 C210 Fe2 69.2(4)
C209 C210 H210 125.5
C206 C210 H210 125.5
Fe2 C210 H210 126.9
O2 C211 N2 121.9(6)
O2 C211 C201 120.8(5)
N2 C211 C201 117.3(5)
C213 C212 C217 118.1(8)
C213 C212 P2 118.2(6)
C217 C212 P2 123.7(6)
C212 C213 C214 121.5(7)
C212 C213 H213 119.2
C214 C213 H213 119.2
C215 C214 C213 119.2(7)
C215 C214 H214 120.4
C213 C214 H214 120.4
C214 C215 C216 120.9(8)
C214 C215 H215 119.6
C216 C215 H215 119.6
C215 C216 C217 120.2(7)
C215 C216 H216 119.9
C217 C216 H216 119.9
C216 C217 C212 120.1(7)
C216 C217 H217 120.0
C212 C217 H217 120.0
C219 C218 C223 119.8(7)
C219 C218 P2 119.4(6)
C223 C218 P2 120.7(5)
C218 C219 C220 119.3(8)
C218 C219 H219 120.4
C220 C219 H219 120.4
C221 C220 C219 119.5(8)
C221 C220 H220 120.2
C219 C220 H220 120.2
C220 C221 C222 121.5(8)
C220 C221 H221 119.3
C222 C221 H221 119.3
C223 C222 C221 120.2(8)
C223 C222 H222 119.9
C221 C222 H222 119.9
C222 C223 C218 119.6(8)
C222 C223 H223 120.2
C218 C223 H223 120.2
N2 C224 H22A 109.5
N2 C224 H22B 109.5
H22A C224 H22B 109.5
N2 C224 H22C 109.5
H22A C224 H22C 109.5
H22B C224 H22C 109.5

loop_
_geom_bond_atom_site_label_1
_geom_bond_atom_site_label_2
_geom_bond_distance
Fe1 C102 2.016(7)
Fe1 C110 2.024(7)
Fe1 C105 2.030(8)
Fe1 C107 2.030(8)
Fe1 C103 2.034(7)
Fe1 C101 2.035(7)
Fe1 C104 2.037(7)
Fe1 C106 2.042(8)
Fe1 C109 2.050(7)
Fe1 C108 2.063(7)
S1 P1 1.951(3)
P1 C106 1.785(7)
P1 C118 1.819(7)
P1 C112 1.826(8)
O1 C111 1.222(6)
N1 C111 1.326(7)
N1 C124 1.457(8)
N1 H1N 0.9915
C101 C105 1.415(10)
C101 C102 1.421(10)
C101 C111 1.488(9)
C102 C103 1.413(10)
C102 H102 0.9500
C103 C104 1.400(9)
C103 H103 0.9500
C104 C105 1.390(10)
C104 H104 0.9500
C105 H105 0.9500
C106 C107 1.422(10)
C106 C110 1.437(10)
C107 C108 1.420(10)
C107 H107 0.9500
C108 C109 1.395(11)
C108 H108 0.9500
C109 C110 1.450(11)
C109 H109 0.9500
C110 H110 0.9500
C112 C117 1.378(10)
C112 C113 1.401(10)
C113 C114 1.386(10)
C113 H113 0.9500
C114 C115 1.381(11)
C114 H114 0.9500
C115 C116 1.378(10)
C115 H115 0.9500
C116 C117 1.396(9)
C116 H116 0.9500
C117 H117 0.9500
C118 C123 1.369(11)
C118 C119 1.387(11)
C119 C120 1.380(10)
C119 H119 0.9500
C120 C121 1.370(12)
C120 H120 0.9500
C121 C122 1.387(12)
C121 H121 0.9500
C122 C123 1.405(10)
C122 H122 0.9500
C123 H123 0.9500
C124 H12A 0.9800
C124 H12B 0.9800
C124 H12C 0.9800
Fe2 C206 2.023(8)
Fe2 C210 2.030(7)
Fe2 C209 2.034(7)
Fe2 C202 2.037(7)
Fe2 C201 2.040(7)
Fe2 C208 2.041(8)
Fe2 C207 2.056(8)
Fe2 C203 2.056(7)
Fe2 C205 2.072(7)
Fe2 C204 2.074(7)
S2 P2 1.960(3)
P2 C206 1.792(7)
P2 C212 1.813(8)
P2 C218 1.818(7)
O2 C211 1.233(7)
N2 C211 1.309(7)
N2 C224 1.453(8)
N2 H2N 0.9647
C201 C205 1.403(10)
C201 C202 1.419(9)
C201 C211 1.502(9)
C202 C203 1.440(9)
C202 H202 0.9500
C203 C204 1.421(9)
C203 H203 0.9500
C204 C205 1.432(10)
C204 H204 0.9500
C205 H205 0.9500
C206 C210 1.426(9)
C206 C207 1.444(9)
C207 C208 1.395(10)
C207 H207 0.9500
C208 C209 1.448(11)
C208 H208 0.9500
C209 C210 1.393(11)
C209 H209 0.9500
C210 H210 0.9500
C212 C213 1.374(10)
C212 C217 1.396(9)
C213 C214 1.396(10)
C213 H213 0.9500
C214 C215 1.358(11)
C214 H214 0.9500
C215 C216 1.364(11)
C215 H215 0.9500
C216 C217 1.391(10)
C216 H216 0.9500
C217 H217 0.9500
C218 C219 1.399(10)
C218 C223 1.404(11)
C219 C220 1.399(11)
C219 H219 0.9500
C220 C221 1.364(13)
C220 H220 0.9500
C221 C222 1.383(12)
C221 H221 0.9500
C222 C223 1.366(10)
C222 H222 0.9500
C223 H223 0.9500
C224 H22A 0.9800
C224 H22B 0.9800
C224 H22C 0.9800

loop_
_geom_torsion_atom_site_label_1
_geom_torsion_atom_site_label_2
_geom_torsion_atom_site_label_3
_geom_torsion_atom_site_label_4
_geom_torsion
C105 C101 C102 C103 -1.0(8)
C111 C101 C102 C103 -174.6(6)
C101 C102 C103 C104 1.4(8)
C103 C104 C105 C101 0.6(9)
C102 C101 C105 C104 0.3(9)
C111 C101 C105 C104 173.3(7)
C118 P1 C106 C107 -0.4(8)
C112 P1 C106 C107 109.9(8)
S1 P1 C106 C107 -126.1(7)
C118 P1 C106 C110 -179.1(6)
C112 P1 C106 C110 -68.8(7)
S1 P1 C106 C110 55.2(7)
C110 C106 C107 C108 1.9(9)
P1 C106 C107 C108 -177.0(6)
C106 C107 C108 C109 -1.3(9)
C107 C108 C109 C110 0.2(9)
C107 C106 C110 C109 -1.7(9)
P1 C106 C110 C109 177.2(6)
C108 C109 C110 C106 1.0(9)
C124 N1 C111 O1 5.1(9)
C124 N1 C111 C101 -174.1(6)
C105 C101 C111 O1 -165.4(7)
C102 C101 C111 O1 6.6(10)
C105 C101 C111 N1 13.8(10)
C102 C101 C111 N1 -174.2(6)
C106 P1 C112 C117 -20.4(7)
C118 P1 C112 C117 88.7(6)
S1 P1 C112 C117 -147.5(5)
C106 P1 C112 C113 159.4(6)
C118 P1 C112 C113 -91.4(6)
S1 P1 C112 C113 32.4(6)
C117 C112 C113 C114 0.6(11)
P1 C112 C113 C114 -179.3(5)
C112 C113 C114 C115 -0.4(11)
C113 C114 C115 C116 0.4(11)
C114 C115 C116 C117 -0.8(11)
C113 C112 C117 C116 -0.9(10)
P1 C112 C117 C116 178.9(5)
C115 C116 C117 C112 1.0(10)
C106 P1 C118 C123 78.9(7)
C112 P1 C118 C123 -28.9(8)
S1 P1 C118 C123 -152.6(6)
C106 P1 C118 C119 -100.8(7)
C112 P1 C118 C119 151.5(6)
S1 P1 C118 C119 27.8(7)
C123 C118 C119 C120 2.1(12)
P1 C118 C119 C120 -178.2(6)
C118 C119 C120 C121 1.2(13)
C119 C120 C121 C122 -1.6(14)
C120 C121 C122 C123 -1.3(13)
C119 C118 C123 C122 -5.1(13)
P1 C118 C123 C122 175.2(6)
C121 C122 C123 C118 4.7(13)
C205 C201 C202 C203 -1.0(9)
C211 C201 C202 C203 -179.6(6)
C201 C202 C203 C204 1.2(8)
C202 C203 C204 C205 -1.0(8)
C202 C201 C205 C204 0.3(9)
C211 C201 C205 C204 179.1(6)
C203 C204 C205 C201 0.4(9)
C212 P2 C206 C210 67.2(7)
C218 P2 C206 C210 178.5(7)
S2 P2 C206 C210 -55.5(7)
C212 P2 C206 C207 -105.3(7)
C218 P2 C206 C207 6.0(8)
S2 P2 C206 C207 131.9(6)
C210 C206 C207 C208 2.1(8)
P2 C206 C207 C208 175.9(6)
C206 C207 C208 C209 -1.5(9)
C207 C208 C209 C210 0.2(9)
C208 C209 C210 C206 1.1(9)
C207 C206 C210 C209 -2.0(9)
P2 C206 C210 C209 -175.7(6)
C224 N2 C211 O2 3.0(9)
C224 N2 C211 C201 -178.4(6)
C205 C201 C211 O2 -13.7(10)
C202 C201 C211 O2 164.8(7)
C205 C201 C211 N2 167.7(6)
C202 C201 C211 N2 -13.8(10)
C206 P2 C212 C213 -177.7(6)
C218 P2 C212 C213 71.3(6)
S2 P2 C212 C213 -51.5(6)
C206 P2 C212 C217 -0.3(7)
C218 P2 C212 C217 -111.3(6)
S2 P2 C212 C217 125.9(5)
C217 C212 C213 C214 -2.2(10)
P2 C212 C213 C214 175.4(5)
C212 C213 C214 C215 -0.6(11)
C213 C214 C215 C216 2.8(12)
C214 C215 C216 C217 -2.1(12)
C215 C216 C217 C212 -0.8(11)
C213 C212 C217 C216 2.8(10)
P2 C212 C217 C216 -174.6(6)
C206 P2 C218 C219 99.8(7)
C212 P2 C218 C219 -148.9(6)
S2 P2 C218 C219 -27.9(7)
C206 P2 C218 C223 -80.2(7)
C212 P2 C218 C223 31.0(7)
S2 P2 C218 C223 152.0(6)
C223 C218 C219 C220 1.1(12)
P2 C218 C219 C220 -178.9(6)
C218 C219 C220 C221 -0.8(13)
C219 C220 C221 C222 1.4(14)
C220 C221 C222 C223 -2.2(14)
C221 C222 C223 C218 2.5(14)
C219 C218 C223 C222 -2.0(13)
P2 C218 C223 C222 178.1(6)
